data_1532501
loop_
_publ_author_name
'Cui, Peng'
'Iluc, Vlad M.'

_publ_section_title
;
 Redox-induced umpolung of transition metal carbenes
;
_journal_issue 12
_journal_name_full 'Chem. Sci.'
_journal_page_first 7343
_journal_paper_doi 10.1039/C5SC02859K
_journal_volume 6
_journal_year 2015
_chemical_formula_sum 'C44 H67 F3 O4 P2 Pd S2'
_chemical_formula_weight 949.44
_chemical_name_systematic
; 
 ? 
;
_space_group_IT_number 19
_symmetry_cell_setting orthorhombic
_symmetry_space_group_name_Hall 'P 2ac 2ab'
_symmetry_space_group_name_H-M 'P 21 21 21'
_atom_sites_solution_hydrogens geom
_atom_sites_solution_primary direct
_atom_sites_solution_secondary difmap
_audit_creation_method SHELXL-97
_audit_update_record
;
2015-07-31 deposited with the CCDC.
2015-09-25 downloaded from the CCDC.
;
_cell_angle_alpha 90.00
_cell_angle_beta 90.00
_cell_angle_gamma 90.00
_cell_formula_units_Z 4
_cell_length_a 14.0266(6)
_cell_length_b 15.2323(6)
_cell_length_c 21.3735(9)
_cell_measurement_temperature 120(2)
_cell_volume 4566.6(3)
_computing_structure_refinement 'SHELXL-97 (Sheldrick, 1997)'
_computing_structure_solution 'SHELXS-97 (Sheldrick, 1990)'
_diffrn_ambient_temperature 120(2)
_diffrn_measured_fraction_theta_full 1.000
_diffrn_measured_fraction_theta_max 0.999
_diffrn_measurement_device_type 'Bruker APEX-II'
_diffrn_radiation_monochromator graphite
_diffrn_radiation_source 'fine-focus sealed tube'
_diffrn_radiation_type MoK\a
_diffrn_radiation_wavelength 0.71073
_diffrn_reflns_av_R_equivalents 0.0493
_diffrn_reflns_av_sigmaI/netI 0.0313
_diffrn_reflns_limit_h_max 17
_diffrn_reflns_limit_h_min -13
_diffrn_reflns_limit_k_max 18
_diffrn_reflns_limit_k_min -19
_diffrn_reflns_limit_l_max 27
_diffrn_reflns_limit_l_min -27
_diffrn_reflns_number 77120
_diffrn_reflns_theta_full 25.00
_diffrn_reflns_theta_max 26.91
_diffrn_reflns_theta_min 1.64
_exptl_absorpt_coefficient_mu 0.620
_exptl_absorpt_correction_T_max 1.0000
_exptl_absorpt_correction_T_min 0.9527
_exptl_absorpt_correction_type multi-scan
_exptl_absorpt_process_details 'Bruker AXS area detector scaling and absorption correction'
_exptl_crystal_density_diffrn 1.381
_exptl_crystal_density_method 'not measured'
_exptl_crystal_description plate
_exptl_crystal_F_000 1992
_exptl_crystal_size_max 0.09
_exptl_crystal_size_mid 0.08
_exptl_crystal_size_min 0.02
_refine_diff_density_max 0.885
_refine_diff_density_min -0.528
_refine_diff_density_rms 0.056
_refine_ls_abs_structure_details 'Flack H D (1983), Acta Cryst. A39, 876-881'
_refine_ls_abs_structure_Flack -0.022(15)
_refine_ls_extinction_method none
_refine_ls_goodness_of_fit_ref 1.012
_refine_ls_hydrogen_treatment constr
_refine_ls_matrix_type full
_refine_ls_number_parameters 516
_refine_ls_number_reflns 9882
_refine_ls_number_restraints 0
_refine_ls_restrained_S_all 1.012
_refine_ls_R_factor_all 0.0331
_refine_ls_R_factor_gt 0.0260
_refine_ls_shift/su_max 0.033
_refine_ls_shift/su_mean 0.001
_refine_ls_structure_factor_coef Fsqd
_refine_ls_weighting_details 'calc w=1/[\s^2^(Fo^2^)+(0.0285P)^2^+1.5570P] where P=(Fo^2^+2Fc^2^)/3'
_refine_ls_weighting_scheme calc
_refine_ls_wR_factor_gt 0.0561
_refine_ls_wR_factor_ref 0.0590
_reflns_number_gt 8958
_reflns_number_total 9882
_reflns_threshold_expression >2sigma(I)
_cod_data_source_file c5sc02859k3.cif
_cod_data_source_block pc39a
_cod_depositor_comments 'Adding full bibliography for 1532495--1532502.cif.'
_cod_original_sg_symbol_H-M P2(1)2(1)2(1)
_cod_database_code 1532501

loop_
_symmetry_equiv_pos_as_xyz
'x, y, z'
'-x+1/2, -y, z+1/2'
'x+1/2, -y+1/2, -z'
'-x, y+1/2, -z+1/2'

loop_
_atom_site_label
_atom_site_type_symbol
_atom_site_fract_x
_atom_site_fract_y
_atom_site_fract_z
_atom_site_U_iso_or_equiv
_atom_site_adp_type
_atom_site_occupancy
_atom_site_symmetry_multiplicity
_atom_site_calc_flag
_atom_site_refinement_flags
_atom_site_disorder_assembly
_atom_site_disorder_group
Pd Pd 0.414124(11) 0.498180(11) 0.473668(7) 0.01350(4) Uani 1 1 d . . .
P1 P 0.40919(5) 0.63744(4) 0.51194(3) 0.01629(12) Uani 1 1 d . . .
S S 0.36480(4) 0.50739(4) 0.33191(2) 0.01667(11) Uani 1 1 d . . .
P2 P 0.49064(4) 0.37483(4) 0.43015(3) 0.01562(13) Uani 1 1 d . . .
C13 C 0.42178(18) 0.79545(14) 0.44103(12) 0.0198(5) Uani 1 1 d . . .
H13 H 0.4191 0.8270 0.4793 0.024 Uiso 1 1 calc R . .
C20 C 0.82267(18) 0.42296(16) 0.31278(12) 0.0208(5) Uani 1 1 d . . .
C19 C 0.3181(4) 0.9682(3) 0.4004(3) 0.0350(4) Uani 0.535(3) 1 d P A 2
H19A H 0.2733 0.9278 0.3802 0.052 Uiso 0.535(3) 1 calc PR A 2
H19B H 0.3060 1.0282 0.3857 0.052 Uiso 0.535(3) 1 calc PR A 2
H19C H 0.3097 0.9656 0.4459 0.052 Uiso 0.535(3) 1 calc PR A 2
C18 C 0.4863(4) 0.9812(3) 0.4289(3) 0.0350(4) Uani 0.535(3) 1 d P A 2
H18A H 0.5518 0.9689 0.4155 0.052 Uiso 0.535(3) 1 calc PR A 2
H18B H 0.4755 0.9558 0.4704 0.052 Uiso 0.535(3) 1 calc PR A 2
H18C H 0.4764 1.0448 0.4306 0.052 Uiso 0.535(3) 1 calc PR A 2
C17 C 0.4416(4) 0.9789(3) 0.3175(3) 0.0350(4) Uani 0.535(3) 1 d P A 2
H17A H 0.5091 0.9693 0.3079 0.052 Uiso 0.535(3) 1 calc PR A 2
H17B H 0.4278 1.0419 0.3164 0.052 Uiso 0.535(3) 1 calc PR A 2
H17C H 0.4021 0.9486 0.2865 0.052 Uiso 0.535(3) 1 calc PR A 2
C22 C 0.57058(17) 0.43737(14) 0.38026(11) 0.0159(5) Uani 1 1 d . . .
C21 C 0.54495(17) 0.52493(14) 0.36924(11) 0.0149(5) Uani 1 1 d . . .
C23 C 0.65872(18) 0.40638(16) 0.36027(11) 0.0179(5) Uani 1 1 d . . .
H23 H 0.6749 0.3467 0.3678 0.021 Uiso 1 1 calc R . .
C24 C 0.72394(18) 0.45989(16) 0.32961(12) 0.0174(5) Uani 1 1 d . . .
C25 C 0.69844(19) 0.54656(16) 0.31983(13) 0.0206(6) Uani 1 1 d . . .
H25 H 0.7420 0.5850 0.2996 0.025 Uiso 1 1 calc R . .
C26 C 0.61033(18) 0.57858(15) 0.33895(12) 0.0192(5) Uani 1 1 d . . .
H26 H 0.5946 0.6382 0.3311 0.023 Uiso 1 1 calc R . .
C27 C 0.88033(18) 0.48744(19) 0.27385(12) 0.0280(6) Uani 1 1 d . . .
H27A H 0.9420 0.4612 0.2632 0.042 Uiso 1 1 calc R . .
H27B H 0.8907 0.5414 0.2979 0.042 Uiso 1 1 calc R . .
H27C H 0.8455 0.5013 0.2354 0.042 Uiso 1 1 calc R . .
C28 C 0.87611(19) 0.40438(18) 0.37382(13) 0.0273(6) Uani 1 1 d . . .
H28A H 0.9408 0.3842 0.3642 0.041 Uiso 1 1 calc R . .
H28B H 0.8423 0.3589 0.3975 0.041 Uiso 1 1 calc R . .
H28C H 0.8794 0.4582 0.3988 0.041 Uiso 1 1 calc R . .
C29 C 0.81115(19) 0.33739(17) 0.27569(13) 0.0265(6) Uani 1 1 d . . .
H29A H 0.7758 0.3492 0.2370 0.040 Uiso 1 1 calc R . .
H29B H 0.7761 0.2945 0.3010 0.040 Uiso 1 1 calc R . .
H29C H 0.8742 0.3138 0.2653 0.040 Uiso 1 1 calc R . .
C31 C 0.5110(2) 0.66463(17) 0.56221(12) 0.0258(6) Uani 1 1 d . . .
H31 H 0.5120 0.7297 0.5683 0.031 Uiso 1 1 calc R . .
C32 C 0.30344(19) 0.67426(16) 0.55516(12) 0.0217(6) Uani 1 1 d . . .
H32 H 0.3007 0.6380 0.5941 0.026 Uiso 1 1 calc R . .
C33 C 0.60362(19) 0.63806(18) 0.53013(16) 0.0334(7) Uani 1 1 d . . .
H33A H 0.6056 0.5741 0.5255 0.050 Uiso 1 1 calc R . .
H33B H 0.6579 0.6574 0.5555 0.050 Uiso 1 1 calc R . .
H33C H 0.6070 0.6656 0.4888 0.050 Uiso 1 1 calc R . .
C34 C 0.5015(2) 0.6218(2) 0.62614(13) 0.0386(7) Uani 1 1 d . . .
H34A H 0.4914 0.5586 0.6210 0.058 Uiso 1 1 calc R . .
H34B H 0.4472 0.6474 0.6484 0.058 Uiso 1 1 calc R . .
H34C H 0.5599 0.6318 0.6503 0.058 Uiso 1 1 calc R . .
C35 C 0.3041(2) 0.77016(17) 0.57625(15) 0.0342(7) Uani 1 1 d . . .
H35A H 0.2991 0.8085 0.5396 0.051 Uiso 1 1 calc R . .
H35B H 0.3636 0.7826 0.5985 0.051 Uiso 1 1 calc R . .
H35C H 0.2499 0.7808 0.6042 0.051 Uiso 1 1 calc R . .
C36 C 0.21363(18) 0.65254(18) 0.51810(14) 0.0304(6) Uani 1 1 d . . .
H36A H 0.2154 0.6830 0.4777 0.046 Uiso 1 1 calc R . .
H36B H 0.1574 0.6716 0.5417 0.046 Uiso 1 1 calc R . .
H36C H 0.2103 0.5890 0.5110 0.046 Uiso 1 1 calc R . .
C41 C 0.57276(18) 0.31416(15) 0.48191(12) 0.0210(5) Uani 1 1 d . . .
H41 H 0.6204 0.2833 0.4549 0.025 Uiso 1 1 calc R . .
C42 C 0.43322(18) 0.29394(15) 0.37851(12) 0.0209(5) Uani 1 1 d . . .
H42 H 0.4088 0.3281 0.3419 0.025 Uiso 1 1 calc R . .
C43 C 0.6265(2) 0.37898(18) 0.52301(16) 0.0304(6) Uani 1 1 d . . .
H43A H 0.6605 0.4212 0.4965 0.046 Uiso 1 1 calc R . .
H43B H 0.6724 0.3472 0.5491 0.046 Uiso 1 1 calc R . .
H43C H 0.5813 0.4103 0.5499 0.046 Uiso 1 1 calc R . .
C44 C 0.52182(19) 0.24488(17) 0.52167(13) 0.0281(6) Uani 1 1 d . . .
H44A H 0.4941 0.2001 0.4943 0.042 Uiso 1 1 calc R . .
H44B H 0.4711 0.2729 0.5461 0.042 Uiso 1 1 calc R . .
H44C H 0.5677 0.2173 0.5501 0.042 Uiso 1 1 calc R . .
C45 C 0.5023(2) 0.22624(16) 0.35127(13) 0.0277(6) Uani 1 1 d . . .
H45A H 0.4682 0.1882 0.3218 0.041 Uiso 1 1 calc R . .
H45B H 0.5289 0.1906 0.3852 0.041 Uiso 1 1 calc R . .
H45C H 0.5540 0.2566 0.3293 0.041 Uiso 1 1 calc R . .
C46 C 0.3452(2) 0.25127(17) 0.40834(13) 0.0282(6) Uani 1 1 d . . .
H46A H 0.3098 0.2186 0.3764 0.042 Uiso 1 1 calc R . .
H46B H 0.3042 0.2970 0.4261 0.042 Uiso 1 1 calc R . .
H46C H 0.3654 0.2110 0.4415 0.042 Uiso 1 1 calc R . .
C51 C 0.24957(18) 0.54088(16) 0.35665(11) 0.0178(5) Uani 1 1 d . . .
C52 C 0.20881(18) 0.61731(17) 0.33375(11) 0.0220(5) Uani 1 1 d . . .
H52 H 0.2441 0.6547 0.3068 0.026 Uiso 1 1 calc R . .
C53 C 0.11612(19) 0.63889(18) 0.35044(12) 0.0274(6) Uani 1 1 d . . .
H53 H 0.0880 0.6913 0.3349 0.033 Uiso 1 1 calc R . .
C54 C 0.06470(19) 0.58479(18) 0.38934(13) 0.0276(6) Uani 1 1 d . . .
H54 H 0.0011 0.5998 0.4003 0.033 Uiso 1 1 calc R . .
C55 C 0.10513(17) 0.50864(19) 0.41262(11) 0.0262(6) Uani 1 1 d . . .
H55 H 0.0695 0.4713 0.4395 0.031 Uiso 1 1 calc R . .
C56 C 0.19774(17) 0.48723(17) 0.39648(11) 0.0216(5) Uani 1 1 d . . .
H56 H 0.2260 0.4354 0.4128 0.026 Uiso 1 1 calc R . .
C C 0.44611(17) 0.55644(14) 0.38973(11) 0.0152(5) Uani 1 1 d . . .
C14 C 0.42412(18) 0.84165(15) 0.38536(11) 0.0184(5) Uani 1 1 d . A .
C16 C 0.43488(17) 0.70222(15) 0.33139(12) 0.0196(5) Uani 1 1 d . . .
H16 H 0.4393 0.6710 0.2930 0.024 Uiso 1 1 calc R . .
C15 C 0.42920(18) 0.79270(15) 0.33061(12) 0.0206(5) Uani 1 1 d . . .
H15 H 0.4288 0.8224 0.2915 0.025 Uiso 1 1 calc R . .
C11 C 0.43422(16) 0.65597(15) 0.38803(11) 0.0159(5) Uani 1 1 d . . .
C10 C 0.4191(2) 0.94215(16) 0.38394(14) 0.0350(4) Uani 1 1 d . . .
O7 O 0.17564(14) 0.25158(13) 0.26152(9) 0.0334(5) Uani 1 1 d . . .
C12 C 0.42323(18) 0.70360(14) 0.44253(11) 0.0168(5) Uani 1 1 d . . .
F61 F 0.18489(12) 0.38273(11) 0.67857(7) 0.0373(4) Uani 1 1 d . . .
O61 O 0.36997(13) 0.43521(11) 0.56108(8) 0.0239(4) Uani 1 1 d . . .
F62 F 0.33225(13) 0.41445(16) 0.69062(8) 0.0550(6) Uani 1 1 d . . .
O62 O 0.20182(14) 0.41398(14) 0.53911(9) 0.0390(5) Uani 1 1 d . . .
F63 F 0.23599(15) 0.51005(13) 0.65394(8) 0.0546(5) Uani 1 1 d . . .
C71 C 0.3237(2) 0.3077(2) 0.22396(14) 0.0346(7) Uani 1 1 d . . .
H71A H 0.3101 0.2929 0.1803 0.052 Uiso 1 1 calc R . .
H71B H 0.3554 0.2580 0.2443 0.052 Uiso 1 1 calc R . .
H71C H 0.3655 0.3593 0.2255 0.052 Uiso 1 1 calc R . .
C72 C 0.2321(2) 0.32779(18) 0.25740(14) 0.0317(7) Uani 1 1 d . . .
H72A H 0.2462 0.3500 0.2999 0.038 Uiso 1 1 calc R . .
H72B H 0.1969 0.3740 0.2345 0.038 Uiso 1 1 calc R . .
C73 C 0.0930(2) 0.2671(2) 0.29785(14) 0.0371(7) Uani 1 1 d . . .
H73A H 0.0523 0.3113 0.2769 0.044 Uiso 1 1 calc R . .
H73B H 0.1115 0.2905 0.3394 0.044 Uiso 1 1 calc R . .
C74 C 0.0387(2) 0.1834(2) 0.30582(16) 0.0429(8) Uani 1 1 d . . .
H74A H 0.0173 0.1623 0.2648 0.064 Uiso 1 1 calc R . .
H74B H -0.0168 0.1938 0.3326 0.064 Uiso 1 1 calc R . .
H74C H 0.0800 0.1392 0.3252 0.064 Uiso 1 1 calc R . .
C91 C 0.5072(5) 0.9749(3) 0.3518(3) 0.0350(4) Uani 0.465(3) 1 d P A 1
H91A H 0.5132 0.9466 0.3108 0.052 Uiso 0.465(3) 1 calc PR A 1
H91B H 0.5632 0.9609 0.3773 0.052 Uiso 0.465(3) 1 calc PR A 1
H91C H 0.5028 1.0387 0.3462 0.052 Uiso 0.465(3) 1 calc PR A 1
C93 C 0.3288(5) 0.9727(4) 0.3523(3) 0.0350(4) Uani 0.465(3) 1 d P A 1
H93A H 0.3306 0.9564 0.3080 0.052 Uiso 0.465(3) 1 calc PR A 1
H93B H 0.3235 1.0366 0.3560 0.052 Uiso 0.465(3) 1 calc PR A 1
H93C H 0.2737 0.9449 0.3723 0.052 Uiso 0.465(3) 1 calc PR A 1
C96 C 0.4181(5) 0.9817(3) 0.4509(3) 0.0350(4) Uani 0.465(3) 1 d P A 1
H96A H 0.4204 1.0459 0.4482 0.052 Uiso 0.465(3) 1 calc PR A 1
H96B H 0.4737 0.9605 0.4742 0.052 Uiso 0.465(3) 1 calc PR A 1
H96C H 0.3597 0.9637 0.4725 0.052 Uiso 0.465(3) 1 calc PR A 1
O63 O 0.29479(16) 0.29528(12) 0.58236(11) 0.0412(6) Uani 1 1 d . . .
C6 C 0.2578(2) 0.42570(18) 0.65383(12) 0.0262(6) Uani 1 1 d . . .
S6 S 0.28217(5) 0.38745(4) 0.57483(3) 0.02081(13) Uani 1 1 d . . .

loop_
_atom_site_aniso_label
_atom_site_aniso_U_11
_atom_site_aniso_U_22
_atom_site_aniso_U_33
_atom_site_aniso_U_23
_atom_site_aniso_U_13
_atom_site_aniso_U_12
Pd 0.01589(8) 0.01014(7) 0.01446(7) 0.00119(8) 0.00126(7) 0.00004(9)
P1 0.0214(3) 0.0118(3) 0.0156(3) -0.0007(2) -0.0011(3) -0.0003(2)
S 0.0182(3) 0.0150(3) 0.0168(2) -0.0024(3) -0.0002(2) 0.0018(3)
P2 0.0171(3) 0.0114(3) 0.0184(3) 0.0019(2) 0.0030(3) 0.0002(2)
C13 0.0216(13) 0.0135(10) 0.0245(12) -0.0018(9) -0.0024(11) -0.0022(10)
C20 0.0161(13) 0.0214(13) 0.0249(13) 0.0022(10) 0.0022(11) 0.0020(10)
C19 0.0470(12) 0.0109(7) 0.0471(11) 0.0023(7) -0.0045(10) -0.0007(8)
C18 0.0470(12) 0.0109(7) 0.0471(11) 0.0023(7) -0.0045(10) -0.0007(8)
C17 0.0470(12) 0.0109(7) 0.0471(11) 0.0023(7) -0.0045(10) -0.0007(8)
C22 0.0182(13) 0.0135(11) 0.0161(11) 0.0009(9) -0.0018(10) -0.0028(10)
C21 0.0198(12) 0.0115(12) 0.0133(11) -0.0011(8) 0.0010(9) 0.0005(9)
C23 0.0168(13) 0.0146(11) 0.0223(12) -0.0002(9) 0.0000(10) 0.0016(9)
C24 0.0157(13) 0.0193(12) 0.0173(12) -0.0004(10) 0.0016(11) 0.0000(10)
C25 0.0191(14) 0.0196(13) 0.0230(13) 0.0025(10) 0.0029(11) -0.0037(10)
C26 0.0227(15) 0.0110(11) 0.0240(13) 0.0027(10) 0.0004(11) -0.0002(9)
C27 0.0197(12) 0.0311(16) 0.0332(13) 0.0014(12) 0.0060(10) -0.0010(12)
C28 0.0190(13) 0.0311(15) 0.0318(15) 0.0036(12) -0.0005(12) 0.0002(11)
C29 0.0224(14) 0.0245(13) 0.0326(15) -0.0026(11) 0.0067(12) 0.0006(11)
C31 0.0336(16) 0.0188(12) 0.0248(14) -0.0019(11) -0.0106(12) -0.0006(11)
C32 0.0302(15) 0.0152(12) 0.0198(12) -0.0004(10) 0.0082(11) 0.0009(11)
C33 0.0264(16) 0.0293(14) 0.0444(17) 0.0019(14) -0.0091(15) -0.0057(11)
C34 0.0492(19) 0.0400(17) 0.0266(15) 0.0062(13) -0.0174(14) -0.0065(15)
C35 0.0426(18) 0.0209(14) 0.0391(16) -0.0088(12) 0.0132(15) 0.0023(12)
C36 0.0233(14) 0.0256(14) 0.0422(17) -0.0068(13) 0.0060(13) 0.0023(11)
C41 0.0215(13) 0.0172(11) 0.0243(13) 0.0049(9) 0.0030(11) 0.0029(10)
C42 0.0229(15) 0.0152(11) 0.0245(13) -0.0024(10) -0.0005(11) -0.0015(10)
C43 0.0280(15) 0.0274(14) 0.0359(15) 0.0080(13) -0.0108(14) 0.0011(12)
C44 0.0300(15) 0.0242(13) 0.0300(14) 0.0118(12) 0.0021(13) 0.0029(11)
C45 0.0347(16) 0.0151(12) 0.0331(15) -0.0052(11) 0.0035(13) 0.0011(11)
C46 0.0262(15) 0.0169(13) 0.0413(16) -0.0017(11) 0.0021(12) -0.0057(11)
C51 0.0166(13) 0.0193(12) 0.0175(12) -0.0058(9) -0.0048(10) 0.0019(10)
C52 0.0247(14) 0.0211(12) 0.0202(12) -0.0018(10) -0.0036(11) 0.0022(11)
C53 0.0284(15) 0.0245(14) 0.0293(14) -0.0038(11) -0.0081(12) 0.0106(11)
C54 0.0176(14) 0.0330(15) 0.0320(14) -0.0095(12) -0.0008(12) 0.0027(11)
C55 0.0227(13) 0.0263(13) 0.0297(12) -0.0057(12) 0.0015(10) -0.0052(12)
C56 0.0231(13) 0.0213(14) 0.0205(11) -0.0016(10) -0.0014(10) 0.0007(11)
C 0.0185(13) 0.0123(11) 0.0148(11) 0.0026(9) 0.0009(10) -0.0006(9)
C14 0.0149(12) 0.0137(10) 0.0267(12) 0.0015(9) -0.0020(11) -0.0007(10)
C16 0.0218(14) 0.0171(11) 0.0199(12) 0.0008(9) -0.0002(10) 0.0021(10)
C15 0.0208(14) 0.0172(11) 0.0238(13) 0.0064(9) -0.0019(11) -0.0011(10)
C11 0.0137(13) 0.0136(11) 0.0205(12) 0.0033(9) -0.0016(10) -0.0012(9)
C10 0.0470(12) 0.0109(7) 0.0471(11) 0.0023(7) -0.0045(10) -0.0007(8)
O7 0.0299(12) 0.0331(11) 0.0371(11) -0.0085(9) 0.0049(9) 0.0011(9)
C12 0.0153(12) 0.0135(10) 0.0216(12) 0.0007(9) -0.0008(10) -0.0009(10)
F61 0.0366(10) 0.0402(10) 0.0352(9) -0.0018(8) 0.0174(8) -0.0115(8)
O61 0.0252(10) 0.0259(9) 0.0206(9) 0.0057(7) 0.0049(8) -0.0034(8)
F62 0.0379(11) 0.1066(17) 0.0205(8) 0.0057(10) -0.0049(8) -0.0171(11)
O62 0.0332(12) 0.0525(13) 0.0312(12) 0.0125(10) -0.0111(9) -0.0087(10)
F63 0.0781(13) 0.0265(10) 0.0592(11) -0.0134(9) 0.0357(10) -0.0056(10)
C71 0.0313(17) 0.0409(17) 0.0317(16) -0.0080(13) 0.0010(14) -0.0004(13)
C72 0.0328(17) 0.0271(15) 0.0352(16) -0.0047(12) 0.0005(13) 0.0003(12)
C73 0.0314(17) 0.0420(17) 0.0378(16) -0.0055(13) 0.0078(15) 0.0064(14)
C74 0.0438(19) 0.0420(19) 0.0428(19) -0.0100(15) 0.0068(16) -0.0029(15)
C91 0.0470(12) 0.0109(7) 0.0471(11) 0.0023(7) -0.0045(10) -0.0007(8)
C93 0.0470(12) 0.0109(7) 0.0471(11) 0.0023(7) -0.0045(10) -0.0007(8)
C96 0.0470(12) 0.0109(7) 0.0471(11) 0.0023(7) -0.0045(10) -0.0007(8)
O63 0.0549(15) 0.0152(9) 0.0535(14) 0.0003(9) 0.0244(12) -0.0002(9)
C6 0.0277(16) 0.0285(15) 0.0225(13) -0.0020(11) 0.0067(12) -0.0086(12)
S6 0.0270(3) 0.0173(3) 0.0181(3) 0.0019(2) 0.0034(3) -0.0010(2)

loop_
_atom_type_symbol
_atom_type_description
_atom_type_scat_dispersion_real
_atom_type_scat_dispersion_imag
_atom_type_scat_source
C C 0.0033 0.0016 'International Tables Vol C Tables 4.2.6.8 and 6.1.1.4'
H H 0.0000 0.0000 'International Tables Vol C Tables 4.2.6.8 and 6.1.1.4'
O O 0.0106 0.0060 'International Tables Vol C Tables 4.2.6.8 and 6.1.1.4'
F F 0.0171 0.0103 'International Tables Vol C Tables 4.2.6.8 and 6.1.1.4'
P P 0.1023 0.0942 'International Tables Vol C Tables 4.2.6.8 and 6.1.1.4'
S S 0.1246 0.1234 'International Tables Vol C Tables 4.2.6.8 and 6.1.1.4'
Pd Pd -0.9988 1.0072 'International Tables Vol C Tables 4.2.6.8 and 6.1.1.4'

loop_
_geom_angle_atom_site_label_1
_geom_angle_atom_site_label_2
_geom_angle_atom_site_label_3
_geom_angle
C Pd O61 176.11(8)
C Pd P1 85.28(6)
O61 Pd P1 95.34(5)
C Pd P2 84.26(6)
O61 Pd P2 96.68(5)
P1 Pd P2 154.14(2)
C12 P1 C31 105.69(12)
C12 P1 C32 109.35(11)
C31 P1 C32 105.39(12)
C12 P1 Pd 102.82(7)
C31 P1 Pd 113.42(9)
C32 P1 Pd 119.38(8)
C51 S C 104.33(11)
C22 P2 C42 105.62(11)
C22 P2 C41 103.25(11)
C42 P2 C41 107.31(11)
C22 P2 Pd 95.43(8)
C42 P2 Pd 124.87(8)
C41 P2 Pd 116.56(8)
C14 C13 C12 121.9(2)
C14 C13 H13 119.1
C12 C13 H13 119.1
C27 C20 C28 109.0(2)
C27 C20 C29 108.8(2)
C28 C20 C29 109.6(2)
C27 C20 C24 111.8(2)
C28 C20 C24 108.0(2)
C29 C20 C24 109.7(2)
C10 C19 H19A 109.5
C10 C19 H19B 109.5
H19A C19 H19B 109.5
C10 C19 H19C 109.5
H19A C19 H19C 109.5
H19B C19 H19C 109.5
C10 C18 H18A 109.5
C10 C18 H18B 109.5
H18A C18 H18B 109.5
C10 C18 H18C 109.5
H18A C18 H18C 109.5
H18B C18 H18C 109.5
C10 C17 H17A 109.5
C10 C17 H17B 109.5
H17A C17 H17B 109.5
C10 C17 H17C 109.5
H17A C17 H17C 109.5
H17B C17 H17C 109.5
C23 C22 C21 120.0(2)
C23 C22 P2 123.43(18)
C21 C22 P2 116.06(18)
C26 C21 C22 118.0(2)
C26 C21 C 123.2(2)
C22 C21 C 118.9(2)
C24 C23 C22 122.1(2)
C24 C23 H23 119.0
C22 C23 H23 119.0
C25 C24 C23 117.4(2)
C25 C24 C20 123.1(2)
C23 C24 C20 119.3(2)
C24 C25 C26 121.3(2)
C24 C25 H25 119.3
C26 C25 H25 119.3
C21 C26 C25 121.2(2)
C21 C26 H26 119.4
C25 C26 H26 119.4
C20 C27 H27A 109.5
C20 C27 H27B 109.5
H27A C27 H27B 109.5
C20 C27 H27C 109.5
H27A C27 H27C 109.5
H27B C27 H27C 109.5
C20 C28 H28A 109.5
C20 C28 H28B 109.5
H28A C28 H28B 109.5
C20 C28 H28C 109.5
H28A C28 H28C 109.5
H28B C28 H28C 109.5
C20 C29 H29A 109.5
C20 C29 H29B 109.5
H29A C29 H29B 109.5
C20 C29 H29C 109.5
H29A C29 H29C 109.5
H29B C29 H29C 109.5
C34 C31 C33 111.4(2)
C34 C31 P1 111.2(2)
C33 C31 P1 109.89(19)
C34 C31 H31 108.1
C33 C31 H31 108.1
P1 C31 H31 108.1
C36 C32 C35 111.4(2)
C36 C32 P1 109.88(17)
C35 C32 P1 115.84(19)
C36 C32 H32 106.4
C35 C32 H32 106.4
P1 C32 H32 106.4
C31 C33 H33A 109.5
C31 C33 H33B 109.5
H33A C33 H33B 109.5
C31 C33 H33C 109.5
H33A C33 H33C 109.5
H33B C33 H33C 109.5
C31 C34 H34A 109.5
C31 C34 H34B 109.5
H34A C34 H34B 109.5
C31 C34 H34C 109.5
H34A C34 H34C 109.5
H34B C34 H34C 109.5
C32 C35 H35A 109.5
C32 C35 H35B 109.5
H35A C35 H35B 109.5
C32 C35 H35C 109.5
H35A C35 H35C 109.5
H35B C35 H35C 109.5
C32 C36 H36A 109.5
C32 C36 H36B 109.5
H36A C36 H36B 109.5
C32 C36 H36C 109.5
H36A C36 H36C 109.5
H36B C36 H36C 109.5
C43 C41 C44 111.0(2)
C43 C41 P2 109.30(16)
C44 C41 P2 112.74(17)
C43 C41 H41 107.9
C44 C41 H41 107.9
P2 C41 H41 107.9
C45 C42 C46 112.5(2)
C45 C42 P2 113.73(18)
C46 C42 P2 112.75(18)
C45 C42 H42 105.7
C46 C42 H42 105.7
P2 C42 H42 105.7
C41 C43 H43A 109.5
C41 C43 H43B 109.5
H43A C43 H43B 109.5
C41 C43 H43C 109.5
H43A C43 H43C 109.5
H43B C43 H43C 109.5
C41 C44 H44A 109.5
C41 C44 H44B 109.5
H44A C44 H44B 109.5
C41 C44 H44C 109.5
H44A C44 H44C 109.5
H44B C44 H44C 109.5
C42 C45 H45A 109.5
C42 C45 H45B 109.5
H45A C45 H45B 109.5
C42 C45 H45C 109.5
H45A C45 H45C 109.5
H45B C45 H45C 109.5
C42 C46 H46A 109.5
C42 C46 H46B 109.5
H46A C46 H46B 109.5
C42 C46 H46C 109.5
H46A C46 H46C 109.5
H46B C46 H46C 109.5
C56 C51 C52 119.7(2)
C56 C51 S 119.41(19)
C52 C51 S 120.8(2)
C51 C52 C53 119.6(2)
C51 C52 H52 120.2
C53 C52 H52 120.2
C54 C53 C52 120.3(2)
C54 C53 H53 119.8
C52 C53 H53 119.8
C53 C54 C55 120.3(2)
C53 C54 H54 119.8
C55 C54 H54 119.8
C56 C55 C54 119.5(3)
C56 C55 H55 120.2
C54 C55 H55 120.2
C55 C56 C51 120.5(3)
C55 C56 H56 119.8
C51 C56 H56 119.8
C11 C C21 113.81(19)
C11 C S 108.65(16)
C21 C S 104.00(15)
C11 C Pd 115.27(16)
C21 C Pd 108.22(15)
S C Pd 106.03(11)
C13 C14 C15 116.9(2)
C13 C14 C10 121.6(2)
C15 C14 C10 121.4(2)
C15 C16 C11 120.8(2)
C15 C16 H16 119.6
C11 C16 H16 119.6
C16 C15 C14 121.9(2)
C16 C15 H15 119.0
C14 C15 H15 119.0
C12 C11 C16 117.7(2)
C12 C11 C 120.9(2)
C16 C11 C 121.3(2)
C18 C10 C91 68.7(4)
C18 C10 C93 134.9(3)
C91 C10 C93 112.5(4)
C18 C10 C19 110.0(4)
C91 C10 C19 142.3(4)
C18 C10 C14 111.2(3)
C91 C10 C14 107.7(3)
C93 C10 C14 110.8(3)
C19 C10 C14 107.5(3)
C91 C10 C96 107.5(4)
C93 C10 C96 106.6(4)
C19 C10 C96 71.1(4)
C14 C10 C96 111.7(3)
C18 C10 C17 108.6(4)
C91 C10 C17 45.2(3)
C93 C10 C17 69.6(4)
C19 C10 C17 107.9(4)
C14 C10 C17 111.6(3)
C96 C10 C17 134.6(3)
C72 O7 C73 110.9(2)
C11 C12 C13 120.5(2)
C11 C12 P1 114.35(16)
C13 C12 P1 125.15(19)
S6 O61 Pd 128.95(11)
C72 C71 H71A 109.5
C72 C71 H71B 109.5
H71A C71 H71B 109.5
C72 C71 H71C 109.5
H71A C71 H71C 109.5
H71B C71 H71C 109.5
O7 C72 C71 110.1(2)
O7 C72 H72A 109.6
C71 C72 H72A 109.6
O7 C72 H72B 109.6
C71 C72 H72B 109.6
H72A C72 H72B 108.2
O7 C73 C74 109.7(2)
O7 C73 H73A 109.7
C74 C73 H73A 109.7
O7 C73 H73B 109.7
C74 C73 H73B 109.7
H73A C73 H73B 108.2
C73 C74 H74A 109.5
C73 C74 H74B 109.5
H74A C74 H74B 109.5
C73 C74 H74C 109.5
H74A C74 H74C 109.5
H74B C74 H74C 109.5
C10 C91 H91A 109.5
C10 C91 H91B 109.5
C10 C91 H91C 109.5
C10 C93 H93A 109.5
C10 C93 H93B 109.5
C10 C93 H93C 109.5
C10 C96 H96A 109.5
C10 C96 H96B 109.5
C10 C96 H96C 109.5
F62 C6 F63 108.0(2)
F62 C6 F61 108.0(2)
F63 C6 F61 107.5(2)
F62 C6 S6 111.30(19)
F63 C6 S6 110.91(19)
F61 C6 S6 110.95(18)
O62 S6 O63 116.10(14)
O62 S6 O61 114.79(11)
O63 S6 O61 114.14(12)
O62 S6 C6 105.01(13)
O63 S6 C6 103.55(13)
O61 S6 C6 100.71(12)

loop_
_geom_bond_atom_site_label_1
_geom_bond_atom_site_label_2
_geom_bond_distance
Pd C 2.051(2)
Pd O61 2.1895(17)
Pd P1 2.2745(6)
Pd P2 2.3554(6)
P1 C12 1.804(2)
P1 C31 1.835(3)
P1 C32 1.835(3)
S C51 1.776(3)
S C 1.840(2)
P2 C22 1.817(2)
P2 C42 1.840(2)
P2 C41 1.845(2)
C13 C14 1.383(3)
C13 C12 1.400(3)
C13 H13 0.9500
C20 C27 1.520(4)
C20 C28 1.531(4)
C20 C29 1.534(4)
C20 C24 1.537(3)
C19 C10 1.512(7)
C19 H19A 0.9800
C19 H19B 0.9800
C19 H19C 0.9800
C18 C10 1.471(6)
C18 H18A 0.9800
C18 H18B 0.9800
C18 H18C 0.9800
C17 C10 1.558(6)
C17 H17A 0.9800
C17 H17B 0.9800
C17 H17C 0.9800
C22 C23 1.391(3)
C22 C21 1.401(3)
C21 C26 1.389(3)
C21 C 1.531(3)
C23 C24 1.389(3)
C23 H23 0.9500
C24 C25 1.384(3)
C25 C26 1.390(4)
C25 H25 0.9500
C26 H26 0.9500
C27 H27A 0.9800
C27 H27B 0.9800
C27 H27C 0.9800
C28 H28A 0.9800
C28 H28B 0.9800
C28 H28C 0.9800
C29 H29A 0.9800
C29 H29B 0.9800
C29 H29C 0.9800
C31 C34 1.520(4)
C31 C33 1.524(4)
C31 H31 1.0000
C32 C36 1.524(4)
C32 C35 1.529(3)
C32 H32 1.0000
C33 H33A 0.9800
C33 H33B 0.9800
C33 H33C 0.9800
C34 H34A 0.9800
C34 H34B 0.9800
C34 H34C 0.9800
C35 H35A 0.9800
C35 H35B 0.9800
C35 H35C 0.9800
C36 H36A 0.9800
C36 H36B 0.9800
C36 H36C 0.9800
C41 C43 1.522(4)
C41 C44 1.532(3)
C41 H41 1.0000
C42 C45 1.530(3)
C42 C46 1.534(4)
C42 H42 1.0000
C43 H43A 0.9800
C43 H43B 0.9800
C43 H43C 0.9800
C44 H44A 0.9800
C44 H44B 0.9800
C44 H44C 0.9800
C45 H45A 0.9800
C45 H45B 0.9800
C45 H45C 0.9800
C46 H46A 0.9800
C46 H46B 0.9800
C46 H46C 0.9800
C51 C56 1.386(3)
C51 C52 1.386(3)
C52 C53 1.388(4)
C52 H52 0.9500
C53 C54 1.375(4)
C53 H53 0.9500
C54 C55 1.384(4)
C54 H54 0.9500
C55 C56 1.383(3)
C55 H55 0.9500
C56 H56 0.9500
C C11 1.526(3)
C14 C15 1.389(3)
C14 C10 1.533(3)
C16 C15 1.381(3)
C16 C11 1.401(3)
C16 H16 0.9500
C15 H15 0.9500
C11 C12 1.381(3)
C10 C91 1.500(7)
C10 C93 1.509(7)
C10 C96 1.553(7)
O7 C72 1.408(3)
O7 C73 1.415(3)
F61 C6 1.324(3)
O61 S6 1.4603(18)
F62 C6 1.318(3)
O62 S6 1.420(2)
F63 C6 1.321(3)
C71 C72 1.502(4)
C71 H71A 0.9800
C71 H71B 0.9800
C71 H71C 0.9800
C72 H72A 0.9900
C72 H72B 0.9900
C73 C74 1.495(4)
C73 H73A 0.9900
C73 H73B 0.9900
C74 H74A 0.9800
C74 H74B 0.9800
C74 H74C 0.9800
C91 H91A 0.9800
C91 H91B 0.9800
C91 H91C 0.9800
C93 H93A 0.9800
C93 H93B 0.9800
C93 H93C 0.9800
C96 H96A 0.9800
C96 H96B 0.9800
C96 H96C 0.9800
O63 S6 1.424(2)
C6 S6 1.818(3)
